data_7702180
loop_
_publ_author_name
'Cannella, Anthony F.'
'Dey, Suman Kr'
'MacMillan, Samantha N.'
'Lacy, David C.'

_publ_section_title
;
 Structural diversity in pyridine and polypyridine adducts of ring slipped
 manganocene: correlating ligand steric bulk with quantified deviation
 from ideal hapticity.
;
_journal_issue 15
_journal_name_full 'Dalton transactions (Cambridge, England : 2003)'
_journal_page_first 5171
_journal_page_last 5180
_journal_paper_doi 10.1039/C8DT00537K
_journal_volume 47
_journal_year 2018
_chemical_formula_moiety 'C22 H18 Mn N2'
_chemical_formula_sum 'C22 H18 Mn N2'
_chemical_formula_weight 365.32
_space_group_crystal_system orthorhombic
_space_group_IT_number 29
_space_group_name_Hall 'P 2c -2ac'
_space_group_name_H-M_alt 'P c a 21'
_atom_sites_solution_hydrogens geom
_atom_sites_solution_primary direct
_audit_creation_date 2018-02-06
_audit_creation_method
;
Olex2 1.2
(compiled 2017.08.10 svn.r3458 for OlexSys, GUI svn.r5381)
;
_audit_update_record
;
2018-02-06 deposited with the CCDC.
2018-03-05 downloaded from the CCDC.
;
_cell_angle_alpha 90
_cell_angle_beta 90
_cell_angle_gamma 90
_cell_formula_units_Z 8
_cell_length_a 11.0154(6)
_cell_length_b 26.5037(15)
_cell_length_c 11.5756(7)
_cell_measurement_reflns_used 7404
_cell_measurement_temperature 90
_cell_measurement_theta_max 24.12
_cell_measurement_theta_min 2.40
_cell_volume 3379.5(3)
_computing_molecular_graphics 'Olex2 (Dolomanov et al., 2009)'
_computing_publication_material 'Olex2 (Dolomanov et al., 2009)'
_computing_structure_refinement 'ShelXL (Sheldrick, 2015)'
_computing_structure_solution 'ShelXS (Sheldrick, 2008)'
_diffrn_ambient_temperature 90
_diffrn_measured_fraction_theta_full 0.997
_diffrn_measured_fraction_theta_max 0.993
_diffrn_measurement_device_type 'Bruker APEX-II CCD'
_diffrn_measurement_method '\f and \w scans'
_diffrn_radiation_type MoK\a
_diffrn_radiation_wavelength 0.71073
_diffrn_reflns_av_R_equivalents 0.0772
_diffrn_reflns_av_unetI/netI 0.0521
_diffrn_reflns_Laue_measured_fraction_full 0.997
_diffrn_reflns_Laue_measured_fraction_max 0.993
_diffrn_reflns_limit_h_max 13
_diffrn_reflns_limit_h_min -13
_diffrn_reflns_limit_k_max 33
_diffrn_reflns_limit_k_min -33
_diffrn_reflns_limit_l_max 14
_diffrn_reflns_limit_l_min -14
_diffrn_reflns_number 45577
_diffrn_reflns_point_group_measured_fraction_full 0.998
_diffrn_reflns_point_group_measured_fraction_max 0.995
_diffrn_reflns_theta_full 25.242
_diffrn_reflns_theta_max 26.443
_diffrn_reflns_theta_min 1.537
_diffrn_standards_number 0
_exptl_absorpt_coefficient_mu 0.787
_exptl_absorpt_correction_T_max 0.7454
_exptl_absorpt_correction_T_min 0.6294
_exptl_absorpt_correction_type multi-scan
_exptl_absorpt_process_details
'SADABS-2014/2 (Bruker,2014/2) was used for absorption correction. wR2(int) was 0.1739 before and 0.0711 after correction. The Ratio of minimum to maximum transmission is 0.8444. The \l/2 correction factor is 0.00150.'
_exptl_crystal_colour 'clear dark orange'
_exptl_crystal_colour_lustre clear
_exptl_crystal_colour_modifier dark
_exptl_crystal_colour_primary orange
_exptl_crystal_density_diffrn 1.436
_exptl_crystal_description block
_exptl_crystal_F_000 1512
_exptl_crystal_size_max 0.1
_exptl_crystal_size_mid 0.09
_exptl_crystal_size_min 0.07
_refine_diff_density_max 0.772
_refine_diff_density_min -0.564
_refine_diff_density_rms 0.085
_refine_ls_abs_structure_details
;
 Refined as an inversion twin.
;
_refine_ls_abs_structure_Flack 0.15(2)
_refine_ls_extinction_method none
_refine_ls_goodness_of_fit_ref 1.073
_refine_ls_hydrogen_treatment constr
_refine_ls_matrix_type full
_refine_ls_number_parameters 452
_refine_ls_number_reflns 6871
_refine_ls_number_restraints 1
_refine_ls_restrained_S_all 1.073
_refine_ls_R_factor_all 0.0600
_refine_ls_R_factor_gt 0.0450
_refine_ls_shift/su_max 0.001
_refine_ls_shift/su_mean 0.000
_refine_ls_structure_factor_coef Fsqd
_refine_ls_weighting_details 'w=1/[\s^2^(Fo^2^)+(0.0594P)^2^] where P=(Fo^2^+2Fc^2^)/3'
_refine_ls_weighting_scheme calc
_refine_ls_wR_factor_gt 0.0984
_refine_ls_wR_factor_ref 0.1045
_reflns_Friedel_coverage 0.901
_reflns_Friedel_fraction_full 0.999
_reflns_Friedel_fraction_max 0.997
_reflns_number_gt 5812
_reflns_number_total 6871
_reflns_threshold_expression 'I > 2\s(I)'
_cod_data_source_file c8dt00537k2.cif
_cod_data_source_block dcl_001_skd_056
_cod_database_code 7702180
_shelx_shelxl_version_number 2016/6
_shelx_space_group_comment
;
The symmetry employed for this shelxl refinement is uniquely defined
by the following loop, which should always be used as a source of
symmetry information in preference to the above space-group names.
They are only intended as comments.
;
_olex2_refinement_description
;
1. Twinned data refinement
 Scales: 0.85(2)
 0.15(2)
2. Fixed Uiso
 At 1.2 times of:
  All C(H) groups
3.a Aromatic/amide H refined with riding coordinates:
 C9(H9), C8(H8), C18(H18), C20(H20), C16(H16), C1(H1), C6(H6), C4(H4),
 C13(H13), C15(H15), C12(H12), C3(H3), C7(H7), C10(H10), C5(H5), C31(H31),
 C41(H41), C27(H27), C33(H33), C42(H42), C24(H24), C34(H34), C35(H35), C30(H30),
  C32(H32), C40(H40), C38(H38), C29(H29), C2(H2), C19(H19), C11(H11), C26(H26),
 C25(H25), C37(H37), C23(H23), C28(H28)
;
_olex2_submission_original_sample_id SKD-01-56
_olex2_submission_special_instructions 'No special instructions were received'

loop_
_space_group_symop_operation_xyz
'x, y, z'
'-x, -y, z+1/2'
'-x+1/2, y, z+1/2'
'x+1/2, -y, z'

loop_
_atom_site_label
_atom_site_type_symbol
_atom_site_fract_x
_atom_site_fract_y
_atom_site_fract_z
_atom_site_U_iso_or_equiv
_atom_site_adp_type
_atom_site_occupancy
_atom_site_site_symmetry_order
_atom_site_calc_flag
_atom_site_refinement_flags_posn
Mn1 Mn 0.61135(6) 0.89773(2) 0.49254(7) 0.01868(17) Uani 1 1 d .
C9 C 0.5687(4) 0.99820(18) 0.4800(5) 0.0299(12) Uani 1 1 d .
H9 H 0.525065 1.016635 0.536853 0.036 Uiso 1 1 calc R
C17 C 0.2221(4) 0.87259(16) 0.5557(5) 0.0212(10) Uani 1 1 d .
N2 N 0.4313(3) 0.89898(13) 0.5771(4) 0.0196(8) Uani 1 1 d .
N1 N 0.4992(3) 0.84441(14) 0.3904(3) 0.0180(9) Uani 1 1 d .
C22 C 0.3805(4) 0.84327(16) 0.4217(4) 0.0162(9) Uani 1 1 d .
C8 C 0.6925(4) 0.98546(16) 0.4848(5) 0.0278(11) Uani 1 1 d .
H8 H 0.747162 0.993491 0.545566 0.033 Uiso 1 1 calc R
C18 C 0.1931(5) 0.90078(18) 0.6547(5) 0.0262(11) Uani 1 1 d .
H18 H 0.111486 0.902208 0.681002 0.031 Uiso 1 1 calc R
C21 C 0.3441(4) 0.87256(16) 0.5202(4) 0.0185(10) Uani 1 1 d .
C14 C 0.2937(4) 0.81389(17) 0.3624(4) 0.0212(11) Uani 1 1 d .
C20 C 0.3999(4) 0.92424(18) 0.6712(4) 0.0245(11) Uani 1 1 d .
H20 H 0.461288 0.942014 0.711951 0.029 Uiso 1 1 calc R
C16 C 0.1352(4) 0.84397(17) 0.4900(5) 0.0256(10) Uani 1 1 d .
H16 H 0.051953 0.844876 0.511287 0.031 Uiso 1 1 calc R
C1 C 0.7144(4) 0.86660(19) 0.6562(4) 0.0250(11) Uani 1 1 d .
H1 H 0.701762 0.895281 0.703917 0.030 Uiso 1 1 calc R
C6 C 0.6138(4) 0.95469(17) 0.3163(5) 0.0230(11) Uani 1 1 d .
H6 H 0.606240 0.938515 0.243387 0.028 Uiso 1 1 calc R
C4 C 0.6969(4) 0.78856(18) 0.5779(5) 0.0269(11) Uani 1 1 d .
H4 H 0.670868 0.754987 0.563288 0.032 Uiso 1 1 calc R
C13 C 0.3349(5) 0.78513(17) 0.2686(4) 0.0233(11) Uani 1 1 d .
H13 H 0.279611 0.764792 0.226144 0.028 Uiso 1 1 calc R
C15 C 0.1698(4) 0.81602(19) 0.3991(5) 0.0264(12) Uani 1 1 d .
H15 H 0.110454 0.797163 0.358028 0.032 Uiso 1 1 calc R
C12 C 0.4547(4) 0.78640(18) 0.2383(4) 0.0228(11) Uani 1 1 d .
H12 H 0.483254 0.766690 0.175340 0.027 Uiso 1 1 calc R
C3 C 0.7873(4) 0.81412(18) 0.5170(4) 0.0249(11) Uani 1 1 d .
H3 H 0.832976 0.801322 0.453870 0.030 Uiso 1 1 calc R
C7 C 0.7209(4) 0.95860(17) 0.3831(4) 0.0230(11) Uani 1 1 d .
H7 H 0.798321 0.945447 0.363094 0.028 Uiso 1 1 calc R
C10 C 0.5211(5) 0.97902(17) 0.3772(5) 0.0267(12) Uani 1 1 d .
H10 H 0.439074 0.982008 0.352625 0.032 Uiso 1 1 calc R
C5 C 0.6511(5) 0.82020(19) 0.6634(4) 0.0244(11) Uani 1 1 d .
H5 H 0.588713 0.812126 0.716928 0.029 Uiso 1 1 calc R
Mn2 Mn 0.41977(6) 0.62166(3) 0.56558(7) 0.02356(19) Uani 1 1 d .
N3 N 0.5861(4) 0.59827(15) 0.6669(4) 0.0227(9) Uani 1 1 d .
N4 N 0.5806(4) 0.65368(15) 0.4702(4) 0.0258(10) Uani 1 1 d .
C31 C 0.3773(5) 0.72263(19) 0.5797(5) 0.0323(13) Uani 1 1 d .
H31 H 0.408676 0.747102 0.527716 0.039 Uiso 1 1 calc R
C41 C 0.6810(6) 0.70150(19) 0.3240(5) 0.0396(15) Uani 1 1 d .
H41 H 0.674709 0.721560 0.256283 0.048 Uiso 1 1 calc R
C36 C 0.8056(5) 0.5985(2) 0.6669(5) 0.0320(13) Uani 1 1 d .
C27 C 0.3702(5) 0.5254(2) 0.5658(6) 0.0369(13) Uani 1 1 d .
H27 H 0.401487 0.507403 0.630256 0.044 Uiso 1 1 calc R
C44 C 0.6928(5) 0.61259(18) 0.6200(5) 0.0255(12) Uani 1 1 d .
C33 C 0.5888(5) 0.56989(19) 0.7615(5) 0.0290(12) Uani 1 1 d .
H33 H 0.513706 0.560093 0.795133 0.035 Uiso 1 1 calc R
C42 C 0.5776(5) 0.6822(2) 0.3760(5) 0.0335(13) Uani 1 1 d .
H42 H 0.500937 0.689662 0.342569 0.040 Uiso 1 1 calc R
C39 C 0.8001(5) 0.6613(2) 0.4698(5) 0.0356(14) Uani 1 1 d .
C24 C 0.3590(6) 0.5676(2) 0.3974(5) 0.0416(15) Uani 1 1 d .
H24 H 0.379875 0.583444 0.326528 0.050 Uiso 1 1 calc R
C34 C 0.6957(5) 0.55373(19) 0.8141(5) 0.0341(13) Uani 1 1 d .
H34 H 0.693670 0.533253 0.881407 0.041 Uiso 1 1 calc R
C35 C 0.8034(5) 0.5681(2) 0.7663(5) 0.0363(14) Uani 1 1 d .
H35 H 0.877558 0.557472 0.800468 0.044 Uiso 1 1 calc R
C43 C 0.6898(5) 0.64325(17) 0.5179(4) 0.0259(12) Uani 1 1 d .
C30 C 0.2762(5) 0.6931(2) 0.5614(6) 0.0415(14) Uani 1 1 d .
H30 H 0.226470 0.692942 0.494340 0.050 Uiso 1 1 calc R
C32 C 0.4243(5) 0.7109(2) 0.6847(5) 0.0366(14) Uani 1 1 d .
H32 H 0.495143 0.725527 0.717285 0.044 Uiso 1 1 calc R
C40 C 0.7911(6) 0.6915(2) 0.3707(6) 0.0446(17) Uani 1 1 d .
H40 H 0.862313 0.705010 0.336330 0.054 Uiso 1 1 calc R
C38 C 0.9125(5) 0.6465(3) 0.5226(6) 0.050(2) Uani 1 1 d .
H38 H 0.986782 0.658724 0.491851 0.060 Uiso 1 1 calc R
C29 C 0.2607(6) 0.6631(2) 0.6608(7) 0.054(2) Uani 1 1 d .
H29 H 0.197625 0.639261 0.673555 0.065 Uiso 1 1 calc R
C2 C 0.7983(4) 0.86276(17) 0.5670(5) 0.0266(11) Uani 1 1 d .
H2 H 0.853477 0.888319 0.543496 0.032 Uiso 1 1 calc R
C19 C 0.2818(4) 0.92616(18) 0.7134(5) 0.0263(12) Uani 1 1 d .
H19 H 0.263152 0.944653 0.781476 0.032 Uiso 1 1 calc R
C11 C 0.5352(4) 0.81703(17) 0.3007(4) 0.0200(10) Uani 1 1 d .
H11 H 0.618080 0.818202 0.278064 0.024 Uiso 1 1 calc R
C26 C 0.2507(6) 0.53940(19) 0.5508(6) 0.0391(14) Uani 1 1 d .
H26 H 0.185257 0.532491 0.601932 0.047 Uiso 1 1 calc R
C25 C 0.2438(6) 0.5655(2) 0.4470(6) 0.0454(17) Uani 1 1 d .
H25 H 0.172134 0.579633 0.414970 0.054 Uiso 1 1 calc R
C37 C 0.9149(5) 0.6157(3) 0.6145(6) 0.0424(16) Uani 1 1 d .
H37 H 0.990770 0.605161 0.645104 0.051 Uiso 1 1 calc R
C23 C 0.4379(6) 0.5419(2) 0.4713(5) 0.0410(15) Uani 1 1 d .
H23 H 0.522320 0.536707 0.459338 0.049 Uiso 1 1 calc R
C28 C 0.3543(7) 0.6747(2) 0.7366(5) 0.0461(17) Uani 1 1 d .
H28 H 0.367320 0.660230 0.810693 0.055 Uiso 1 1 calc R

loop_
_atom_site_aniso_label
_atom_site_aniso_U_11
_atom_site_aniso_U_22
_atom_site_aniso_U_33
_atom_site_aniso_U_23
_atom_site_aniso_U_13
_atom_site_aniso_U_12
Mn1 0.0167(3) 0.0122(3) 0.0272(4) -0.0018(3) -0.0019(4) -0.0026(3)
C9 0.034(3) 0.012(2) 0.044(3) -0.001(3) 0.016(3) -0.0031(19)
C17 0.020(2) 0.015(2) 0.029(3) 0.013(2) 0.000(2) 0.0029(18)
N2 0.0217(19) 0.0081(17) 0.029(2) 0.0004(19) -0.0013(18) 0.0010(14)
N1 0.020(2) 0.0091(18) 0.024(2) 0.0033(16) -0.0027(17) -0.0028(15)
C22 0.018(2) 0.009(2) 0.022(2) 0.0065(19) -0.0015(19) -0.0026(18)
C8 0.035(3) 0.014(2) 0.034(3) -0.004(2) 0.003(3) -0.0071(19)
C18 0.025(3) 0.019(2) 0.034(3) 0.012(2) 0.007(2) 0.006(2)
C21 0.018(2) 0.013(2) 0.025(3) 0.0076(18) -0.0012(18) 0.0018(17)
C14 0.027(3) 0.014(2) 0.023(3) 0.008(2) -0.006(2) -0.0043(19)
C20 0.032(3) 0.014(2) 0.028(3) 0.002(2) 0.000(2) 0.001(2)
C16 0.018(2) 0.024(2) 0.035(3) 0.012(3) 0.002(3) -0.0004(18)
C1 0.021(3) 0.023(3) 0.030(3) -0.006(2) -0.005(2) 0.0039(19)
C6 0.029(3) 0.011(2) 0.029(3) 0.003(2) 0.001(2) -0.0044(19)
C4 0.029(3) 0.019(2) 0.033(3) -0.002(2) -0.003(2) 0.0010(19)
C13 0.031(3) 0.014(2) 0.025(3) 0.005(2) -0.008(2) -0.006(2)
C15 0.022(3) 0.021(3) 0.036(3) 0.013(2) -0.010(2) -0.010(2)
C12 0.032(3) 0.014(2) 0.022(3) 0.001(2) -0.003(2) -0.002(2)
C3 0.022(2) 0.024(2) 0.029(3) -0.003(2) -0.002(2) 0.005(2)
C7 0.023(3) 0.010(2) 0.036(3) -0.002(2) 0.004(2) -0.0020(19)
C10 0.021(3) 0.013(2) 0.047(3) 0.005(2) 0.004(2) -0.0023(19)
C5 0.023(2) 0.029(3) 0.022(3) 0.002(2) 0.000(2) 0.002(2)
Mn2 0.0232(4) 0.0179(4) 0.0296(4) 0.0046(4) 0.0030(4) 0.0022(3)
N3 0.025(2) 0.012(2) 0.031(2) -0.0024(18) 0.0014(18) 0.0011(16)
N4 0.035(2) 0.0122(19) 0.031(3) 0.0001(18) 0.0111(19) 0.0013(16)
C31 0.038(3) 0.021(3) 0.037(3) 0.010(3) 0.016(3) 0.011(2)
C41 0.066(5) 0.014(3) 0.040(4) -0.002(2) 0.028(3) -0.002(3)
C36 0.026(3) 0.025(3) 0.045(4) -0.018(3) -0.004(3) 0.001(2)
C27 0.054(4) 0.023(3) 0.034(3) 0.004(3) -0.006(3) -0.017(2)
C44 0.024(3) 0.016(2) 0.037(3) -0.007(2) 0.004(2) 0.003(2)
C33 0.040(3) 0.016(3) 0.032(3) -0.003(2) -0.001(2) 0.000(2)
C42 0.050(4) 0.017(3) 0.033(3) 0.000(2) 0.013(3) 0.008(2)
C39 0.037(3) 0.022(3) 0.048(4) -0.015(3) 0.018(3) -0.008(2)
C24 0.069(4) 0.026(3) 0.030(3) 0.008(3) -0.010(3) -0.018(3)
C34 0.050(4) 0.018(3) 0.034(3) -0.007(2) -0.010(3) 0.008(2)
C35 0.031(3) 0.030(3) 0.048(4) -0.016(3) -0.016(3) 0.011(2)
C43 0.033(3) 0.012(2) 0.033(3) -0.011(2) 0.010(2) -0.001(2)
C30 0.038(3) 0.042(3) 0.045(3) -0.015(3) -0.012(3) 0.019(3)
C32 0.029(3) 0.025(3) 0.056(4) -0.012(3) -0.008(3) 0.009(2)
C40 0.057(4) 0.021(3) 0.057(4) -0.012(3) 0.038(3) -0.014(3)
C38 0.027(3) 0.050(4) 0.074(5) -0.032(4) 0.022(3) -0.013(3)
C29 0.041(4) 0.023(3) 0.099(6) -0.020(4) 0.038(4) -0.010(3)
C2 0.022(2) 0.017(2) 0.041(3) 0.002(3) -0.007(3) -0.0004(18)
C19 0.033(3) 0.014(2) 0.032(3) 0.005(2) 0.008(2) 0.004(2)
C11 0.022(2) 0.014(2) 0.024(3) 0.006(2) 0.003(2) 0.0009(19)
C26 0.053(4) 0.021(3) 0.043(3) -0.009(3) 0.008(3) -0.007(3)
C25 0.062(4) 0.014(3) 0.060(4) -0.007(3) -0.023(3) 0.006(3)
C37 0.025(3) 0.043(4) 0.059(4) -0.020(3) 0.000(3) 0.001(3)
C23 0.046(3) 0.032(3) 0.045(4) 0.007(3) -0.003(3) -0.017(3)
C28 0.083(5) 0.029(3) 0.026(3) 0.007(3) 0.017(3) 0.025(3)

loop_
_atom_type_symbol
_atom_type_description
_atom_type_scat_dispersion_real
_atom_type_scat_dispersion_imag
_atom_type_scat_source
C C 0.0033 0.0016 'International Tables Vol C Tables 4.2.6.8 and 6.1.1.4'
H H 0.0000 0.0000 'International Tables Vol C Tables 4.2.6.8 and 6.1.1.4'
Mn Mn 0.3368 0.7283 'International Tables Vol C Tables 4.2.6.8 and 6.1.1.4'
N N 0.0061 0.0033 'International Tables Vol C Tables 4.2.6.8 and 6.1.1.4'

loop_
_geom_angle_atom_site_label_1
_geom_angle_atom_site_label_2
_geom_angle_atom_site_label_3
_geom_angle
N2 Mn1 N1 75.30(14)
N2 Mn1 C8 108.87(15)
N2 Mn1 C1 94.66(16)
N2 Mn1 C6 110.88(16)
N2 Mn1 C7 132.85(15)
N2 Mn1 C2 127.72(17)
N1 Mn1 C8 140.78(17)
N1 Mn1 C1 118.27(16)
N1 Mn1 C6 87.49(15)
N1 Mn1 C7 115.50(16)
N1 Mn1 C2 114.86(15)
C8 Mn1 C6 54.02(18)
C1 Mn1 C8 100.52(18)
C1 Mn1 C6 148.09(17)
C1 Mn1 C7 114.87(17)
C1 Mn1 C2 33.80(18)
C7 Mn1 C8 33.56(18)
C7 Mn1 C6 33.24(16)
C7 Mn1 C2 91.01(17)
C2 Mn1 C8 93.72(17)
C2 Mn1 C6 120.37(17)
C10 C9 C8 108.1(5)
C18 C17 C21 117.1(4)
C18 C17 C16 124.1(5)
C21 C17 C16 118.8(5)
C21 N2 Mn1 114.3(3)
C20 N2 Mn1 127.3(3)
C20 N2 C21 118.3(4)
C22 N1 Mn1 114.1(3)
C11 N1 Mn1 126.8(3)
C11 N1 C22 119.0(4)
N1 C22 C21 118.0(4)
N1 C22 C14 122.4(4)
C14 C22 C21 119.7(4)
C9 C8 Mn1 83.0(3)
C9 C8 C7 107.7(5)
C7 C8 Mn1 68.8(2)
C19 C18 C17 120.3(5)
C17 C21 C22 119.9(4)
N2 C21 C17 122.3(4)
N2 C21 C22 117.8(4)
C22 C14 C15 118.7(5)
C13 C14 C22 117.2(4)
C13 C14 C15 124.1(5)
N2 C20 C19 123.5(5)
C15 C16 C17 121.1(4)
C5 C1 Mn1 96.6(3)
C2 C1 Mn1 75.4(3)
C2 C1 C5 107.9(4)
C7 C6 Mn1 67.2(3)
C10 C6 Mn1 82.0(3)
C10 C6 C7 107.4(5)
C5 C4 C3 109.0(4)
C12 C13 C14 119.9(4)
C16 C15 C14 121.7(5)
C13 C12 C11 119.5(5)
C4 C3 C2 107.2(4)
C8 C7 Mn1 77.6(3)
C8 C7 C6 108.0(4)
C6 C7 Mn1 79.5(3)
C9 C10 C6 108.8(4)
C4 C5 C1 107.6(4)
N3 Mn2 C27 84.31(17)
N3 Mn2 C24 117.50(18)
N3 Mn2 C30 137.71(18)
N3 Mn2 C29 119.4(2)
N3 Mn2 C23 85.79(18)
N3 Mn2 C28 88.7(2)
N4 Mn2 N3 73.78(15)
N4 Mn2 C27 122.23(17)
N4 Mn2 C24 92.55(19)
N4 Mn2 C30 101.83(19)
N4 Mn2 C29 129.94(18)
N4 Mn2 C23 92.49(17)
N4 Mn2 C28 113.5(2)
C24 Mn2 C27 52.14(19)
C24 Mn2 C28 148.0(2)
C30 Mn2 C27 128.05(19)
C30 Mn2 C24 104.6(2)
C30 Mn2 C28 53.6(2)
C29 Mn2 C27 107.5(2)
C29 Mn2 C24 115.7(2)
C29 Mn2 C30 33.9(2)
C29 Mn2 C23 133.8(2)
C29 Mn2 C28 32.8(2)
C23 Mn2 C27 32.0(2)
C23 Mn2 C24 33.0(2)
C23 Mn2 C30 136.4(2)
C23 Mn2 C28 150.8(2)
C28 Mn2 C27 118.8(2)
C44 N3 Mn2 114.8(3)
C33 N3 Mn2 126.9(3)
C33 N3 C44 118.1(4)
C42 N4 Mn2 126.7(4)
C42 N4 C43 118.3(5)
C43 N4 Mn2 115.0(3)
C32 C31 C30 108.4(5)
C40 C41 C42 119.4(6)
C44 C36 C37 119.8(6)
C35 C36 C44 117.0(5)
C35 C36 C37 123.2(5)
C26 C27 Mn2 86.4(3)
C26 C27 C23 109.1(6)
C23 C27 Mn2 65.2(3)
N3 C44 C36 122.6(5)
N3 C44 C43 118.1(5)
C36 C44 C43 119.3(5)
N3 C33 C34 123.5(5)
N4 C42 C41 123.2(6)
C43 C39 C38 118.6(6)
C40 C39 C43 116.9(5)
C40 C39 C38 124.5(5)
C25 C24 Mn2 86.9(4)
C25 C24 C23 107.1(5)
C23 C24 Mn2 68.7(3)
C35 C34 C33 118.2(6)
C34 C35 C36 120.5(5)
N4 C43 C44 118.2(5)
N4 C43 C39 122.1(5)
C39 C43 C44 119.6(5)
C31 C30 Mn2 85.2(3)
C31 C30 C29 107.1(6)
C29 C30 Mn2 68.2(3)
C31 C32 C28 109.8(6)
C41 C40 C39 120.1(5)
C37 C38 C39 121.4(6)
C30 C29 Mn2 77.8(3)
C28 C29 Mn2 81.1(4)
C28 C29 C30 107.5(5)
C1 C2 Mn1 70.8(3)
C1 C2 C3 108.2(4)
C3 C2 Mn1 97.5(3)
C18 C19 C20 118.4(5)
N1 C11 C12 122.0(5)
C27 C26 C25 107.1(6)
C26 C25 C24 109.1(6)
C38 C37 C36 121.1(6)
C27 C23 Mn2 82.8(4)
C27 C23 C24 107.5(6)
C24 C23 Mn2 78.3(3)
C32 C28 Mn2 83.4(3)
C32 C28 C29 107.2(5)
C29 C28 Mn2 66.1(3)

loop_
_geom_bond_atom_site_label_1
_geom_bond_atom_site_label_2
_geom_bond_distance
Mn1 N2 2.213(4)
Mn1 N1 2.219(4)
Mn1 C8 2.493(4)
Mn1 C1 2.358(5)
Mn1 C6 2.538(5)
Mn1 C7 2.380(5)
Mn1 C2 2.417(5)
C9 C8 1.406(7)
C9 C10 1.397(8)
C17 C18 1.405(7)
C17 C21 1.406(6)
C17 C16 1.439(7)
N2 C21 1.358(6)
N2 C20 1.324(6)
N1 C22 1.357(6)
N1 C11 1.328(6)
C22 C21 1.437(7)
C22 C14 1.412(7)
C8 C7 1.411(7)
C18 C19 1.367(7)
C14 C13 1.403(7)
C14 C15 1.430(7)
C20 C19 1.391(7)
C16 C15 1.342(8)
C1 C5 1.416(7)
C1 C2 1.389(7)
C6 C7 1.415(7)
C6 C10 1.399(7)
C4 C3 1.395(7)
C4 C5 1.392(7)
C13 C12 1.366(7)
C12 C11 1.403(7)
C3 C2 1.418(7)
Mn2 N3 2.262(4)
Mn2 N4 2.253(4)
Mn2 C27 2.609(5)
Mn2 C24 2.509(6)
Mn2 C30 2.467(5)
Mn2 C29 2.343(6)
Mn2 C23 2.387(6)
Mn2 C28 2.533(6)
N3 C44 1.349(7)
N3 C33 1.329(7)
N4 C42 1.326(7)
N4 C43 1.353(7)
C31 C30 1.377(8)
C31 C32 1.358(8)
C41 C42 1.387(8)
C41 C40 1.353(9)
C36 C44 1.407(7)
C36 C35 1.405(8)
C36 C37 1.423(9)
C27 C26 1.379(9)
C27 C23 1.395(8)
C44 C43 1.434(7)
C33 C34 1.394(7)
C39 C43 1.420(7)
C39 C40 1.403(9)
C39 C38 1.436(9)
C24 C25 1.394(9)
C24 C23 1.396(8)
C34 C35 1.363(8)
C30 C29 1.409(9)
C32 C28 1.369(9)
C38 C37 1.340(10)
C29 C28 1.389(10)
C26 C25 1.388(9)

loop_
_twin_individual_id
_twin_individual_mass_fraction_refined
1 0.85(2)
2 0.15(2)
